data_7251978
loop_
_publ_author_name
'Fan, Zhi-Bo'
'Hou, Jia-Wang'
'Tong, Fei'

_publ_section_title
;
 Polymorphism-Dependent Mechanochromic Luminescence in a Donor-Acceptor
 Compound
;
_journal_name_full CrystEngComm
_journal_paper_doi 10.1039/D6CE00258G
_journal_year 2026
_chemical_formula_moiety 'C23 H18 N2 O2'
_chemical_formula_sum 'C23 H18 N2 O2'
_chemical_formula_weight 354.39
_space_group_crystal_system triclinic
_space_group_IT_number 2
_space_group_name_Hall '-P 1'
_space_group_name_H-M_alt 'P -1'
_atom_sites_solution_hydrogens geom
_audit_creation_date 2025-11-05
_audit_creation_method
;
Olex2 1.5
(compiled 2024.02.16 svn.r378c4104 for OlexSys, GUI svn.r6928)
;
_audit_update_record
;
2026-03-16 deposited with the CCDC.	2026-05-11 downloaded from the CCDC.
;
_cell_angle_alpha 67.211(2)
_cell_angle_beta 86.293(2)
_cell_angle_gamma 76.380(2)
_cell_formula_units_Z 4
_cell_length_a 10.4924(4)
_cell_length_b 13.0953(5)
_cell_length_c 14.8416(5)
_cell_measurement_reflns_used 9986
_cell_measurement_temperature 150.00
_cell_measurement_theta_max 74.642
_cell_measurement_theta_min 3.232
_cell_volume 1826.39(12)
_computing_cell_refinement 'SAINT V8.41 (?, 2016)'
_computing_data_reduction 'SAINT V8.41 (?, 2016)'
_computing_molecular_graphics 'Olex2 1.5 (Dolomanov et al., 2009)'
_computing_publication_material 'Olex2 1.5 (Dolomanov et al., 2009)'
_computing_structure_refinement 'SHELXL 2018/3 (Sheldrick, 2015)'
_computing_structure_solution 'SHELXT 2018/2 (Sheldrick, 2018)'
_diffrn_ambient_temperature 150.00
_diffrn_detector 'photon counting detector'
_diffrn_detector_area_resol_mean 7.9
_diffrn_detector_type 'PHOTON III detector'
_diffrn_measured_fraction_theta_full 1.000
_diffrn_measured_fraction_theta_max 0.995
_diffrn_measurement_device 'three-circle diffractometer'
_diffrn_measurement_device_type 'Bruker D8 Venture PHOTON III'
_diffrn_measurement_method '\f and \w scans'
_diffrn_radiation_monochromator 'mirror optics'
_diffrn_radiation_probe x-ray
_diffrn_radiation_type CuK\a
_diffrn_radiation_wavelength 1.54178
_diffrn_reflns_av_R_equivalents 0.0432
_diffrn_reflns_av_unetI/netI 0.0296
_diffrn_reflns_Laue_measured_fraction_full 1.000
_diffrn_reflns_Laue_measured_fraction_max 0.995
_diffrn_reflns_limit_h_max 13
_diffrn_reflns_limit_h_min -13
_diffrn_reflns_limit_k_max 16
_diffrn_reflns_limit_k_min -16
_diffrn_reflns_limit_l_max 18
_diffrn_reflns_limit_l_min -18
_diffrn_reflns_number 37584
_diffrn_reflns_point_group_measured_fraction_full 1.000
_diffrn_reflns_point_group_measured_fraction_max 0.995
_diffrn_reflns_theta_full 67.679
_diffrn_reflns_theta_max 74.708
_diffrn_reflns_theta_min 3.231
_diffrn_source 'microfocus sealed X-ray tube'
_diffrn_source_current 1.0
_diffrn_source_power 0.05
_diffrn_source_type 'Incoatec I\ms Diamond II'
_diffrn_source_voltage 50.0
_exptl_absorpt_coefficient_mu 0.664
_exptl_absorpt_correction_T_max 0.7538
_exptl_absorpt_correction_T_min 0.6936
_exptl_absorpt_correction_type multi-scan
_exptl_absorpt_process_details
;
SADABS-2016/2 (Bruker,2016/2) was used for absorption correction.
wR2(int) was 0.0984 before and 0.0531 after correction.
The Ratio of minimum to maximum transmission is 0.9201.
The \l/2 correction factor is Not present.
;
_exptl_crystal_colour 'light green'
_exptl_crystal_colour_modifier light
_exptl_crystal_colour_primary green
_exptl_crystal_density_diffrn 1.289
_exptl_crystal_description block
_exptl_crystal_F_000 744
_exptl_crystal_size_max 0.07
_exptl_crystal_size_mid 0.04
_exptl_crystal_size_min 0.025
_refine_diff_density_max 0.172
_refine_diff_density_min -0.190
_refine_diff_density_rms 0.039
_refine_ls_extinction_method none
_refine_ls_goodness_of_fit_ref 1.039
_refine_ls_hydrogen_treatment constr
_refine_ls_matrix_type full
_refine_ls_number_parameters 489
_refine_ls_number_reflns 7450
_refine_ls_number_restraints 0
_refine_ls_restrained_S_all 1.039
_refine_ls_R_factor_all 0.0419
_refine_ls_R_factor_gt 0.0357
_refine_ls_shift/su_max 0.001
_refine_ls_shift/su_mean 0.000
_refine_ls_structure_factor_coef Fsqd
_refine_ls_weighting_details 'w=1/[\s^2^(Fo^2^)+(0.0470P)^2^+0.4190P] where P=(Fo^2^+2Fc^2^)/3'
_refine_ls_weighting_scheme calc
_refine_ls_wR_factor_gt 0.0918
_refine_ls_wR_factor_ref 0.0963
_reflns_Friedel_coverage 0.000
_reflns_number_gt 6445
_reflns_number_total 7450
_reflns_threshold_expression 'I > 2\s(I)'
_cod_data_source_file d6ce00258g3.cif
_cod_data_source_block cu_20251105_y30230326_y_a
_cod_database_code 7251978
_shelx_shelxl_version_number 2018/3
_shelx_space_group_comment
;
The symmetry employed for this shelxl refinement is uniquely defined
by the following loop, which should always be used as a source of
symmetry information in preference to the above space-group names.
They are only intended as comments.
;
_shelx_estimated_absorpt_t_max 0.984
_shelx_estimated_absorpt_t_min 0.955
_olex2_refinement_description
;
1. Fixed Uiso
 At 1.2 times of:
  All C(H) groups
 At 1.5 times of:
  All C(H,H,H) groups
2.a Aromatic/amide H refined with riding coordinates:
 C2(H2), C3(H3), C4(H4), C5(H5), C6(H6), C8(H8), C9(H9), C11(H11), C12(H12),
 C14(H14), C15(H15), C16(H16), C17(H17), C18(H18), C19(H19), C25(H25), C26(H26),
  C27(H27), C28(H28), C29(H29), C31(H31), C32(H32), C34(H34), C35(H35),
 C37(H37), C38(H38), C39(H39), C40(H40), C41(H41), C42(H42)
2.b Idealised Me refined as rotating group:
 C22(H22A,H22B,H22C), C45(H45A,H45B,H45C)
;
_olex2_submission_special_instructions 'No special instructions were received'

loop_
_space_group_symop_operation_xyz
'x, y, z'
'-x, -y, -z'

loop_
_atom_site_label
_atom_site_type_symbol
_atom_site_fract_x
_atom_site_fract_y
_atom_site_fract_z
_atom_site_U_iso_or_equiv
_atom_site_adp_type
_atom_site_occupancy
_atom_site_site_symmetry_order
_atom_site_calc_flag
_atom_site_refinement_flags_posn
_atom_site_refinement_flags_adp
_atom_site_refinement_flags_occupancy
_atom_site_disorder_assembly
_atom_site_disorder_group
O1 O 0.38929(9) 0.27610(7) 0.45785(6) 0.0342(2) Uani 1 1 d . . . . .
O2 O 0.30853(11) 0.43166(8) 0.49140(7) 0.0435(2) Uani 1 1 d . . . . .
O3 O 0.35730(9) 1.02900(8) 0.42566(7) 0.0361(2) Uani 1 1 d . . . . .
O4 O 0.33050(10) 0.92983(8) 0.33724(7) 0.0399(2) Uani 1 1 d . . . . .
N1 N 0.70957(9) 0.88537(8) 0.08701(7) 0.02358(19) Uani 1 1 d . . . . .
N2 N 0.60747(11) 0.32174(9) 0.27754(9) 0.0374(3) Uani 1 1 d . . . . .
N3 N -0.06260(9) 0.47067(8) 0.75428(7) 0.0245(2) Uani 1 1 d . . . . .
N4 N 0.17529(14) 0.97718(10) 0.62489(9) 0.0436(3) Uani 1 1 d . . . . .
C1 C 0.67532(10) 1.00102(9) 0.08031(8) 0.0222(2) Uani 1 1 d . . . . .
C2 C 0.68970(11) 1.02938(10) 0.15969(8) 0.0255(2) Uani 1 1 d . . . . .
H2 H 0.718519 0.971171 0.221654 0.031 Uiso 1 1 calc R U . . .
C3 C 0.66180(11) 1.14315(10) 0.14820(9) 0.0288(2) Uani 1 1 d . . . . .
H3 H 0.670704 1.162449 0.202569 0.035 Uiso 1 1 calc R U . . .
C4 C 0.62096(11) 1.22854(10) 0.05742(10) 0.0303(3) Uani 1 1 d . . . . .
H4 H 0.603104 1.306189 0.049389 0.036 Uiso 1 1 calc R U . . .
C5 C 0.60640(11) 1.19988(10) -0.02138(9) 0.0302(3) Uani 1 1 d . . . . .
H5 H 0.578278 1.258104 -0.083471 0.036 Uiso 1 1 calc R U . . .
C6 C 0.63271(11) 1.08654(10) -0.01001(9) 0.0264(2) Uani 1 1 d . . . . .
H6 H 0.621565 1.067416 -0.064097 0.032 Uiso 1 1 calc R U . . .
C7 C 0.65893(10) 0.79960(9) 0.15551(8) 0.0217(2) Uani 1 1 d . . . . .
C8 C 0.70377(11) 0.68511(9) 0.16418(8) 0.0244(2) Uani 1 1 d . . . . .
H8 H 0.772106 0.666935 0.123904 0.029 Uiso 1 1 calc R U . . .
C9 C 0.65013(11) 0.59974(9) 0.22991(8) 0.0250(2) Uani 1 1 d . . . . .
H9 H 0.681313 0.523929 0.233640 0.030 Uiso 1 1 calc R U . . .
C10 C 0.54967(11) 0.62320(9) 0.29172(8) 0.0247(2) Uani 1 1 d . . . . .
C11 C 0.51004(11) 0.73613(10) 0.28508(8) 0.0254(2) Uani 1 1 d . . . . .
H11 H 0.445517 0.753402 0.328165 0.030 Uiso 1 1 calc R U . . .
C12 C 0.56082(11) 0.82267(9) 0.21877(8) 0.0233(2) Uani 1 1 d . . . . .
H12 H 0.529609 0.898246 0.215641 0.028 Uiso 1 1 calc R U . . .
C13 C 0.79982(11) 0.86497(9) 0.01525(8) 0.0231(2) Uani 1 1 d . . . . .
C14 C 0.76081(13) 0.83693(11) -0.05794(9) 0.0333(3) Uani 1 1 d . . . . .
H14 H 0.674508 0.826594 -0.059685 0.040 Uiso 1 1 calc R U . . .
C15 C 0.84928(14) 0.82408(12) -0.12885(10) 0.0374(3) Uani 1 1 d . . . . .
H15 H 0.823471 0.804236 -0.178942 0.045 Uiso 1 1 calc R U . . .
C16 C 0.97463(13) 0.84001(10) -0.12684(9) 0.0336(3) Uani 1 1 d . . . . .
H16 H 1.034121 0.832497 -0.176137 0.040 Uiso 1 1 calc R U . . .
C17 C 1.01334(12) 0.86694(10) -0.05290(9) 0.0313(3) Uani 1 1 d . . . . .
H17 H 1.099726 0.877099 -0.051138 0.038 Uiso 1 1 calc R U . . .
C18 C 0.92619(11) 0.87909(9) 0.01856(8) 0.0258(2) Uani 1 1 d . . . . .
H18 H 0.952886 0.897002 0.069565 0.031 Uiso 1 1 calc R U . . .
C19 C 0.48031(12) 0.54406(10) 0.35945(8) 0.0271(2) Uani 1 1 d . . . . .
H19 H 0.426063 0.573665 0.401553 0.033 Uiso 1 1 calc R U . . .
C20 C 0.47691(12) 0.43571(9) 0.37519(8) 0.0259(2) Uani 1 1 d . . . . .
C21 C 0.38276(12) 0.38356(10) 0.44763(8) 0.0283(2) Uani 1 1 d . . . . .
C22 C 0.29675(15) 0.22152(12) 0.52540(10) 0.0390(3) Uani 1 1 d . . . . .
H22A H 0.207057 0.263705 0.501961 0.058 Uiso 1 1 calc R U . . .
H22B H 0.311727 0.220757 0.590172 0.058 Uiso 1 1 calc R U . . .
H22C H 0.308941 0.143220 0.529689 0.058 Uiso 1 1 calc R U . . .
C23 C 0.55052(11) 0.37205(9) 0.32165(9) 0.0270(2) Uani 1 1 d . . . . .
C24 C -0.06231(11) 0.36585(9) 0.74566(8) 0.0223(2) Uani 1 1 d . . . . .
C25 C 0.04563(11) 0.30756(9) 0.71097(8) 0.0237(2) Uani 1 1 d . . . . .
H25 H 0.121343 0.337948 0.691726 0.028 Uiso 1 1 calc R U . . .
C26 C 0.04216(12) 0.20507(9) 0.70465(8) 0.0266(2) Uani 1 1 d . . . . .
H26 H 0.114740 0.167345 0.678831 0.032 Uiso 1 1 calc R U . . .
C27 C -0.06511(13) 0.15698(10) 0.73528(8) 0.0288(2) Uani 1 1 d . . . . .
H27 H -0.065908 0.086259 0.731686 0.035 Uiso 1 1 calc R U . . .
C28 C -0.17121(12) 0.21370(10) 0.77124(9) 0.0305(3) Uani 1 1 d . . . . .
H28 H -0.245045 0.181177 0.793064 0.037 Uiso 1 1 calc R U . . .
C29 C -0.17094(12) 0.31765(10) 0.77576(9) 0.0281(2) Uani 1 1 d . . . . .
H29 H -0.245140 0.356223 0.799494 0.034 Uiso 1 1 calc R U . . .
C30 C -0.00257(11) 0.55373(9) 0.68874(8) 0.0223(2) Uani 1 1 d . . . . .
C31 C 0.03471(12) 0.55564(9) 0.59592(8) 0.0258(2) Uani 1 1 d . . . . .
H31 H 0.016282 0.500501 0.574997 0.031 Uiso 1 1 calc R U . . .
C32 C 0.09780(12) 0.63663(9) 0.53464(8) 0.0259(2) Uani 1 1 d . . . . .
H32 H 0.124553 0.634605 0.472854 0.031 Uiso 1 1 calc R U . . .
C33 C 0.12380(11) 0.72217(9) 0.56079(8) 0.0245(2) Uani 1 1 d . . . . .
C34 C 0.08341(12) 0.72157(10) 0.65325(8) 0.0272(2) Uani 1 1 d . . . . .
H34 H 0.098641 0.778655 0.673007 0.033 Uiso 1 1 calc R U . . .
C35 C 0.02223(11) 0.63974(10) 0.71557(8) 0.0259(2) Uani 1 1 d . . . . .
H35 H -0.003742 0.641157 0.777668 0.031 Uiso 1 1 calc R U . . .
C36 C -0.14003(11) 0.49608(9) 0.82974(8) 0.0240(2) Uani 1 1 d . . . . .
C37 C -0.25284(12) 0.58278(10) 0.80429(9) 0.0292(2) Uani 1 1 d . . . . .
H37 H -0.277401 0.626175 0.737383 0.035 Uiso 1 1 calc R U . . .
C38 C -0.32974(13) 0.60599(11) 0.87682(10) 0.0355(3) Uani 1 1 d . . . . .
H38 H -0.406719 0.665615 0.859473 0.043 Uiso 1 1 calc R U . . .
C39 C -0.29449(14) 0.54246(12) 0.97430(10) 0.0366(3) Uani 1 1 d . . . . .
H39 H -0.347458 0.558026 1.023910 0.044 Uiso 1 1 calc R U . . .
C40 C -0.18188(14) 0.45619(12) 0.99930(9) 0.0378(3) Uani 1 1 d . . . . .
H40 H -0.157593 0.412637 1.066234 0.045 Uiso 1 1 calc R U . . .
C41 C -0.10398(13) 0.43279(10) 0.92709(9) 0.0313(3) Uani 1 1 d . . . . .
H41 H -0.026489 0.373709 0.944518 0.038 Uiso 1 1 calc R U . . .
C42 C 0.19379(12) 0.80055(10) 0.49198(8) 0.0259(2) Uani 1 1 d . . . . .
H42 H 0.218575 0.784470 0.435310 0.031 Uiso 1 1 calc R U . . .
C43 C 0.23103(12) 0.89261(10) 0.49248(8) 0.0262(2) Uani 1 1 d . . . . .
C44 C 0.30994(12) 0.95096(10) 0.40982(9) 0.0277(2) Uani 1 1 d . . . . .
C45 C 0.44029(15) 1.08581(12) 0.34995(11) 0.0404(3) Uani 1 1 d . . . . .
H45A H 0.390847 1.123892 0.287449 0.061 Uiso 1 1 calc R U . . .
H45B H 0.517260 1.029623 0.344245 0.061 Uiso 1 1 calc R U . . .
H45C H 0.468824 1.142298 0.367035 0.061 Uiso 1 1 calc R U . . .
C46 C 0.20058(13) 0.93810(10) 0.56704(9) 0.0304(3) Uani 1 1 d . . . . .

loop_
_atom_site_aniso_label
_atom_site_aniso_U_11
_atom_site_aniso_U_22
_atom_site_aniso_U_33
_atom_site_aniso_U_23
_atom_site_aniso_U_13
_atom_site_aniso_U_12
O1 0.0455(5) 0.0253(4) 0.0373(5) -0.0133(4) 0.0137(4) -0.0195(4)
O2 0.0588(6) 0.0329(5) 0.0460(5) -0.0203(4) 0.0263(5) -0.0212(4)
O3 0.0485(5) 0.0337(5) 0.0379(5) -0.0194(4) 0.0188(4) -0.0260(4)
O4 0.0594(6) 0.0371(5) 0.0352(5) -0.0213(4) 0.0220(4) -0.0256(4)
N1 0.0265(5) 0.0213(4) 0.0266(5) -0.0120(4) 0.0081(4) -0.0092(4)
N2 0.0374(6) 0.0329(6) 0.0497(7) -0.0232(5) 0.0072(5) -0.0111(5)
N3 0.0296(5) 0.0217(4) 0.0259(5) -0.0116(4) 0.0075(4) -0.0104(4)
N4 0.0688(8) 0.0373(6) 0.0388(6) -0.0239(5) 0.0213(6) -0.0274(6)
C1 0.0196(5) 0.0218(5) 0.0279(5) -0.0110(4) 0.0073(4) -0.0087(4)
C2 0.0266(5) 0.0250(5) 0.0271(5) -0.0114(4) 0.0062(4) -0.0088(4)
C3 0.0277(6) 0.0288(6) 0.0371(6) -0.0195(5) 0.0122(5) -0.0110(5)
C4 0.0231(5) 0.0217(5) 0.0469(7) -0.0146(5) 0.0127(5) -0.0073(4)
C5 0.0244(5) 0.0247(6) 0.0349(6) -0.0052(5) 0.0042(5) -0.0051(4)
C6 0.0236(5) 0.0285(6) 0.0284(6) -0.0111(5) 0.0037(4) -0.0088(4)
C7 0.0219(5) 0.0218(5) 0.0235(5) -0.0090(4) 0.0015(4) -0.0086(4)
C8 0.0218(5) 0.0243(5) 0.0301(6) -0.0137(4) 0.0041(4) -0.0062(4)
C9 0.0255(5) 0.0202(5) 0.0310(6) -0.0112(4) 0.0001(4) -0.0058(4)
C10 0.0291(6) 0.0219(5) 0.0247(5) -0.0085(4) 0.0012(4) -0.0095(4)
C11 0.0282(6) 0.0260(5) 0.0260(5) -0.0129(4) 0.0066(4) -0.0103(4)
C12 0.0258(5) 0.0204(5) 0.0260(5) -0.0107(4) 0.0035(4) -0.0074(4)
C13 0.0266(5) 0.0193(5) 0.0244(5) -0.0093(4) 0.0066(4) -0.0073(4)
C14 0.0316(6) 0.0405(7) 0.0364(7) -0.0220(6) 0.0052(5) -0.0130(5)
C15 0.0462(7) 0.0430(7) 0.0312(6) -0.0229(6) 0.0062(6) -0.0113(6)
C16 0.0397(7) 0.0292(6) 0.0309(6) -0.0129(5) 0.0154(5) -0.0073(5)
C17 0.0278(6) 0.0276(6) 0.0387(7) -0.0130(5) 0.0106(5) -0.0090(5)
C18 0.0274(6) 0.0235(5) 0.0284(6) -0.0114(4) 0.0044(4) -0.0077(4)
C19 0.0326(6) 0.0258(6) 0.0256(5) -0.0110(4) 0.0042(5) -0.0106(5)
C20 0.0306(6) 0.0236(5) 0.0249(5) -0.0087(4) 0.0024(4) -0.0101(4)
C21 0.0362(6) 0.0240(5) 0.0268(6) -0.0094(4) 0.0036(5) -0.0118(5)
C22 0.0513(8) 0.0338(7) 0.0370(7) -0.0119(5) 0.0145(6) -0.0258(6)
C23 0.0283(6) 0.0224(5) 0.0321(6) -0.0092(5) 0.0012(5) -0.0111(4)
C24 0.0265(5) 0.0197(5) 0.0212(5) -0.0073(4) 0.0003(4) -0.0070(4)
C25 0.0255(5) 0.0231(5) 0.0220(5) -0.0072(4) 0.0013(4) -0.0072(4)
C26 0.0331(6) 0.0220(5) 0.0230(5) -0.0083(4) 0.0009(4) -0.0036(4)
C27 0.0421(7) 0.0205(5) 0.0249(5) -0.0075(4) -0.0016(5) -0.0103(5)
C28 0.0338(6) 0.0298(6) 0.0316(6) -0.0104(5) 0.0035(5) -0.0169(5)
C29 0.0268(6) 0.0284(6) 0.0319(6) -0.0130(5) 0.0053(5) -0.0100(5)
C30 0.0232(5) 0.0201(5) 0.0237(5) -0.0077(4) 0.0015(4) -0.0065(4)
C31 0.0366(6) 0.0220(5) 0.0234(5) -0.0106(4) 0.0009(5) -0.0118(5)
C32 0.0362(6) 0.0244(5) 0.0198(5) -0.0096(4) 0.0022(4) -0.0101(5)
C33 0.0290(6) 0.0229(5) 0.0242(5) -0.0100(4) 0.0035(4) -0.0100(4)
C34 0.0336(6) 0.0269(5) 0.0289(6) -0.0161(5) 0.0068(5) -0.0139(5)
C35 0.0311(6) 0.0277(6) 0.0248(5) -0.0147(4) 0.0076(4) -0.0114(5)
C36 0.0267(5) 0.0235(5) 0.0260(5) -0.0118(4) 0.0065(4) -0.0111(4)
C37 0.0287(6) 0.0306(6) 0.0289(6) -0.0119(5) 0.0028(5) -0.0075(5)
C38 0.0299(6) 0.0369(7) 0.0417(7) -0.0198(6) 0.0083(5) -0.0052(5)
C39 0.0402(7) 0.0431(7) 0.0366(7) -0.0249(6) 0.0154(6) -0.0154(6)
C40 0.0486(8) 0.0403(7) 0.0253(6) -0.0125(5) 0.0064(5) -0.0133(6)
C41 0.0345(6) 0.0287(6) 0.0280(6) -0.0090(5) 0.0031(5) -0.0058(5)
C42 0.0319(6) 0.0257(5) 0.0229(5) -0.0111(4) 0.0052(4) -0.0098(5)
C43 0.0320(6) 0.0243(5) 0.0254(5) -0.0113(4) 0.0069(5) -0.0107(4)
C44 0.0335(6) 0.0220(5) 0.0302(6) -0.0118(4) 0.0079(5) -0.0098(5)
C45 0.0479(8) 0.0367(7) 0.0430(7) -0.0154(6) 0.0199(6) -0.0262(6)
C46 0.0406(7) 0.0256(6) 0.0305(6) -0.0126(5) 0.0108(5) -0.0174(5)

loop_
_atom_type_symbol
_atom_type_description
_atom_type_scat_dispersion_real
_atom_type_scat_dispersion_imag
_atom_type_scat_source
C C 0.0181 0.0091 'International Tables Vol C Tables 4.2.6.8 and 6.1.1.4'
H H 0.0000 0.0000 'International Tables Vol C Tables 4.2.6.8 and 6.1.1.4'
N N 0.0311 0.0180 'International Tables Vol C Tables 4.2.6.8 and 6.1.1.4'
O O 0.0492 0.0322 'International Tables Vol C Tables 4.2.6.8 and 6.1.1.4'

loop_
_geom_angle_atom_site_label_1
_geom_angle_atom_site_label_2
_geom_angle_atom_site_label_3
_geom_angle
_geom_angle_site_symmetry_1
_geom_angle_site_symmetry_3
_geom_angle_publ_flag
C21 O1 C22 114.54(10) . . ?
C44 O3 C45 115.20(10) . . ?
C1 N1 C13 115.00(8) . . ?
C7 N1 C1 123.22(9) . . ?
C7 N1 C13 121.77(9) . . ?
C24 N3 C36 117.41(9) . . ?
C30 N3 C24 123.92(9) . . ?
C30 N3 C36 118.39(9) . . ?
C2 C1 N1 122.08(10) . . ?
C6 C1 N1 118.11(10) . . ?
C6 C1 C2 119.74(10) . . ?
C1 C2 H2 120.0 . . ?
C1 C2 C3 119.93(11) . . ?
C3 C2 H2 120.0 . . ?
C2 C3 H3 119.9 . . ?
C4 C3 C2 120.17(11) . . ?
C4 C3 H3 119.9 . . ?
C3 C4 H4 120.2 . . ?
C5 C4 C3 119.69(11) . . ?
C5 C4 H4 120.2 . . ?
C4 C5 H5 119.8 . . ?
C4 C5 C6 120.33(11) . . ?
C6 C5 H5 119.8 . . ?
C1 C6 H6 119.9 . . ?
C5 C6 C1 120.13(11) . . ?
C5 C6 H6 119.9 . . ?
N1 C7 C8 121.00(10) . . ?
N1 C7 C12 121.24(10) . . ?
C12 C7 C8 117.76(10) . . ?
C7 C8 H8 119.4 . . ?
C9 C8 C7 121.27(10) . . ?
C9 C8 H8 119.4 . . ?
C8 C9 H9 119.5 . . ?
C8 C9 C10 121.00(10) . . ?
C10 C9 H9 119.5 . . ?
C9 C10 C19 126.83(10) . . ?
C11 C10 C9 117.06(10) . . ?
C11 C10 C19 116.09(10) . . ?
C10 C11 H11 118.7 . . ?
C12 C11 C10 122.68(10) . . ?
C12 C11 H11 118.7 . . ?
C7 C12 H12 119.9 . . ?
C11 C12 C7 120.16(10) . . ?
C11 C12 H12 119.9 . . ?
C14 C13 N1 121.31(10) . . ?
C14 C13 C18 120.50(10) . . ?
C18 C13 N1 118.13(10) . . ?
C13 C14 H14 120.3 . . ?
C13 C14 C15 119.33(12) . . ?
C15 C14 H14 120.3 . . ?
C14 C15 H15 119.8 . . ?
C16 C15 C14 120.38(12) . . ?
C16 C15 H15 119.8 . . ?
C15 C16 H16 120.0 . . ?
C15 C16 C17 119.95(11) . . ?
C17 C16 H16 120.0 . . ?
C16 C17 H17 120.0 . . ?
C16 C17 C18 120.10(11) . . ?
C18 C17 H17 119.9 . . ?
C13 C18 H18 120.1 . . ?
C17 C18 C13 119.72(11) . . ?
C17 C18 H18 120.1 . . ?
C10 C19 H19 113.6 . . ?
C20 C19 C10 132.80(11) . . ?
C20 C19 H19 113.6 . . ?
C19 C20 C21 117.22(10) . . ?
C19 C20 C23 124.28(10) . . ?
C23 C20 C21 118.33(10) . . ?
O1 C21 C20 111.84(10) . . ?
O2 C21 O1 123.70(11) . . ?
O2 C21 C20 124.45(11) . . ?
O1 C22 H22A 109.5 . . ?
O1 C22 H22B 109.5 . . ?
O1 C22 H22C 109.5 . . ?
H22A C22 H22B 109.5 . . ?
H22A C22 H22C 109.5 . . ?
H22B C22 H22C 109.5 . . ?
N2 C23 C20 178.68(13) . . ?
C25 C24 N3 121.88(10) . . ?
C29 C24 N3 119.36(10) . . ?
C29 C24 C25 118.73(10) . . ?
C24 C25 H25 120.0 . . ?
C26 C25 C24 119.96(10) . . ?
C26 C25 H25 120.0 . . ?
C25 C26 H26 119.4 . . ?
C27 C26 C25 121.21(11) . . ?
C27 C26 H26 119.4 . . ?
C26 C27 H27 120.6 . . ?
C26 C27 C28 118.87(10) . . ?
C28 C27 H27 120.6 . . ?
C27 C28 H28 119.6 . . ?
C27 C28 C29 120.75(11) . . ?
C29 C28 H28 119.6 . . ?
C24 C29 H29 119.8 . . ?
C28 C29 C24 120.46(11) . . ?
C28 C29 H29 119.8 . . ?
N3 C30 C31 122.39(10) . . ?
N3 C30 C35 119.75(10) . . ?
C31 C30 C35 117.86(10) . . ?
C30 C31 H31 119.7 . . ?
C32 C31 C30 120.68(10) . . ?
C32 C31 H31 119.7 . . ?
C31 C32 H32 119.0 . . ?
C31 C32 C33 121.95(10) . . ?
C33 C32 H32 119.0 . . ?
C32 C33 C34 117.19(10) . . ?
C32 C33 C42 117.15(10) . . ?
C34 C33 C42 125.62(10) . . ?
C33 C34 H34 119.4 . . ?
C35 C34 C33 121.18(10) . . ?
C35 C34 H34 119.4 . . ?
C30 C35 H35 119.4 . . ?
C34 C35 C30 121.11(10) . . ?
C34 C35 H35 119.4 . . ?
C37 C36 N3 119.55(10) . . ?
C41 C36 N3 120.23(10) . . ?
C41 C36 C37 120.20(11) . . ?
C36 C37 H37 120.1 . . ?
C36 C37 C38 119.86(11) . . ?
C38 C37 H37 120.1 . . ?
C37 C38 H38 119.9 . . ?
C39 C38 C37 120.14(12) . . ?
C39 C38 H38 119.9 . . ?
C38 C39 H39 120.1 . . ?
C40 C39 C38 119.78(12) . . ?
C40 C39 H39 120.1 . . ?
C39 C40 H40 119.8 . . ?
C39 C40 C41 120.43(12) . . ?
C41 C40 H40 119.8 . . ?
C36 C41 C40 119.58(12) . . ?
C36 C41 H41 120.2 . . ?
C40 C41 H41 120.2 . . ?
C33 C42 H42 113.8 . . ?
C43 C42 C33 132.49(11) . . ?
C43 C42 H42 113.8 . . ?
C42 C43 C44 117.78(10) . . ?
C42 C43 C46 124.91(10) . . ?
C46 C43 C44 117.31(10) . . ?
O3 C44 C43 112.14(10) . . ?
O4 C44 O3 123.58(11) . . ?
O4 C44 C43 124.28(11) . . ?
O3 C45 H45A 109.5 . . ?
O3 C45 H45B 109.5 . . ?
O3 C45 H45C 109.5 . . ?
H45A C45 H45B 109.5 . . ?
H45A C45 H45C 109.5 . . ?
H45B C45 H45C 109.5 . . ?
N4 C46 C43 178.27(14) . . ?

loop_
_geom_bond_atom_site_label_1
_geom_bond_atom_site_label_2
_geom_bond_distance
_geom_bond_site_symmetry_2
_geom_bond_publ_flag
O1 C21 1.3412(14) . ?
O1 C22 1.4507(14) . ?
O2 C21 1.2024(15) . ?
O3 C44 1.3368(14) . ?
O3 C45 1.4509(14) . ?
O4 C44 1.2067(14) . ?
N1 C1 1.4368(13) . ?
N1 C7 1.3799(14) . ?
N1 C13 1.4399(13) . ?
N2 C23 1.1480(16) . ?
N3 C24 1.4264(13) . ?
N3 C30 1.3963(14) . ?
N3 C36 1.4384(14) . ?
N4 C46 1.1474(16) . ?
C1 C2 1.3918(16) . ?
C1 C6 1.3891(16) . ?
C2 H2 0.9500 . ?
C2 C3 1.3923(16) . ?
C3 H3 0.9500 . ?
C3 C4 1.3898(18) . ?
C4 H4 0.9500 . ?
C4 C5 1.3864(19) . ?
C5 H5 0.9500 . ?
C5 C6 1.3880(17) . ?
C6 H6 0.9500 . ?
C7 C8 1.4184(15) . ?
C7 C12 1.4074(15) . ?
C8 H8 0.9500 . ?
C8 C9 1.3779(16) . ?
C9 H9 0.9500 . ?
C9 C10 1.4098(16) . ?
C10 C11 1.4043(15) . ?
C10 C19 1.4379(15) . ?
C11 H11 0.9500 . ?
C11 C12 1.3745(15) . ?
C12 H12 0.9500 . ?
C13 C14 1.3854(17) . ?
C13 C18 1.3876(16) . ?
C14 H14 0.9500 . ?
C14 C15 1.3910(18) . ?
C15 H15 0.9500 . ?
C15 C16 1.383(2) . ?
C16 H16 0.9500 . ?
C16 C17 1.3850(19) . ?
C17 H17 0.9500 . ?
C17 C18 1.3868(16) . ?
C18 H18 0.9500 . ?
C19 H19 0.9500 . ?
C19 C20 1.3547(16) . ?
C20 C21 1.4866(16) . ?
C20 C23 1.4329(16) . ?
C22 H22A 0.9800 . ?
C22 H22B 0.9800 . ?
C22 H22C 0.9800 . ?
C24 C25 1.3972(15) . ?
C24 C29 1.3970(16) . ?
C25 H25 0.9500 . ?
C25 C26 1.3902(16) . ?
C26 H26 0.9500 . ?
C26 C27 1.3841(17) . ?
C27 H27 0.9500 . ?
C27 C28 1.3845(18) . ?
C28 H28 0.9500 . ?
C28 C29 1.3893(16) . ?
C29 H29 0.9500 . ?
C30 C31 1.3998(15) . ?
C30 C35 1.4120(15) . ?
C31 H31 0.9500 . ?
C31 C32 1.3768(16) . ?
C32 H32 0.9500 . ?
C32 C33 1.4050(15) . ?
C33 C34 1.4074(15) . ?
C33 C42 1.4428(15) . ?
C34 H34 0.9500 . ?
C34 C35 1.3767(16) . ?
C35 H35 0.9500 . ?
C36 C37 1.3876(17) . ?
C36 C41 1.3831(17) . ?
C37 H37 0.9500 . ?
C37 C38 1.3884(17) . ?
C38 H38 0.9500 . ?
C38 C39 1.383(2) . ?
C39 H39 0.9500 . ?
C39 C40 1.383(2) . ?
C40 H40 0.9500 . ?
C40 C41 1.3905(18) . ?
C41 H41 0.9500 . ?
C42 H42 0.9500 . ?
C42 C43 1.3548(16) . ?
C43 C44 1.4882(15) . ?
C43 C46 1.4342(16) . ?
C45 H45A 0.9800 . ?
C45 H45B 0.9800 . ?
C45 H45C 0.9800 . ?

loop_
_geom_torsion_atom_site_label_1
_geom_torsion_atom_site_label_2
_geom_torsion_atom_site_label_3
_geom_torsion_atom_site_label_4
_geom_torsion
_geom_torsion_site_symmetry_1
_geom_torsion_site_symmetry_2
_geom_torsion_site_symmetry_3
_geom_torsion_site_symmetry_4
_geom_torsion_publ_flag
N1 C1 C2 C3 176.56(10) . . . . ?
N1 C1 C6 C5 -175.98(10) . . . . ?
N1 C7 C8 C9 -177.53(10) . . . . ?
N1 C7 C12 C11 178.69(10) . . . . ?
N1 C13 C14 C15 176.50(11) . . . . ?
N1 C13 C18 C17 -176.10(10) . . . . ?
N3 C24 C25 C26 179.39(10) . . . . ?
N3 C24 C29 C28 -177.80(10) . . . . ?
N3 C30 C31 C32 -177.73(11) . . . . ?
N3 C30 C35 C34 178.81(11) . . . . ?
N3 C36 C37 C38 178.47(11) . . . . ?
N3 C36 C41 C40 -178.14(11) . . . . ?
C1 N1 C7 C8 -174.89(10) . . . . ?
C1 N1 C7 C12 5.39(16) . . . . ?
C1 N1 C13 C14 -111.85(12) . . . . ?
C1 N1 C13 C18 65.33(13) . . . . ?
C1 C2 C3 C4 -0.69(17) . . . . ?
C2 C1 C6 C5 0.92(16) . . . . ?
C2 C3 C4 C5 0.87(17) . . . . ?
C3 C4 C5 C6 -0.16(17) . . . . ?
C4 C5 C6 C1 -0.74(17) . . . . ?
C6 C1 C2 C3 -0.21(16) . . . . ?
C7 N1 C1 C2 55.25(15) . . . . ?
C7 N1 C1 C6 -127.93(11) . . . . ?
C7 N1 C13 C14 67.06(15) . . . . ?
C7 N1 C13 C18 -115.76(12) . . . . ?
C7 C8 C9 C10 -0.76(17) . . . . ?
C8 C7 C12 C11 -1.04(16) . . . . ?
C8 C9 C10 C11 -1.80(17) . . . . ?
C8 C9 C10 C19 176.34(11) . . . . ?
C9 C10 C11 C12 3.01(17) . . . . ?
C9 C10 C19 C20 -9.4(2) . . . . ?
C10 C11 C12 C7 -1.59(18) . . . . ?
C10 C19 C20 C21 -174.80(12) . . . . ?
C10 C19 C20 C23 0.4(2) . . . . ?
C11 C10 C19 C20 168.76(13) . . . . ?
C12 C7 C8 C9 2.20(16) . . . . ?
C13 N1 C1 C2 -125.85(11) . . . . ?
C13 N1 C1 C6 50.97(13) . . . . ?
C13 N1 C7 C8 6.28(16) . . . . ?
C13 N1 C7 C12 -173.44(10) . . . . ?
C13 C14 C15 C16 -0.5(2) . . . . ?
C14 C13 C18 C17 1.10(17) . . . . ?
C14 C15 C16 C17 1.2(2) . . . . ?
C15 C16 C17 C18 -0.66(19) . . . . ?
C16 C17 C18 C13 -0.47(18) . . . . ?
C18 C13 C14 C15 -0.61(19) . . . . ?
C19 C10 C11 C12 -175.34(11) . . . . ?
C19 C20 C21 O1 -179.27(11) . . . . ?
C19 C20 C21 O2 1.39(19) . . . . ?
C22 O1 C21 O2 1.19(18) . . . . ?
C22 O1 C21 C20 -178.16(11) . . . . ?
C23 C20 C21 O1 5.27(15) . . . . ?
C23 C20 C21 O2 -174.07(13) . . . . ?
C24 N3 C30 C31 16.54(17) . . . . ?
C24 N3 C30 C35 -163.51(11) . . . . ?
C24 N3 C36 C37 -110.16(12) . . . . ?
C24 N3 C36 C41 68.34(14) . . . . ?
C24 C25 C26 C27 -2.20(17) . . . . ?
C25 C24 C29 C28 0.04(17) . . . . ?
C25 C26 C27 C28 1.08(17) . . . . ?
C26 C27 C28 C29 0.60(18) . . . . ?
C27 C28 C29 C24 -1.16(18) . . . . ?
C29 C24 C25 C26 1.61(16) . . . . ?
C30 N3 C24 C25 35.85(16) . . . . ?
C30 N3 C24 C29 -146.39(11) . . . . ?
C30 N3 C36 C37 64.07(14) . . . . ?
C30 N3 C36 C41 -117.44(12) . . . . ?
C30 C31 C32 C33 -1.98(18) . . . . ?
C31 C30 C35 C34 -1.24(17) . . . . ?
C31 C32 C33 C34 0.47(18) . . . . ?
C31 C32 C33 C42 178.29(11) . . . . ?
C32 C33 C34 C35 0.63(18) . . . . ?
C32 C33 C42 C43 177.93(13) . . . . ?
C33 C34 C35 C30 -0.23(18) . . . . ?
C33 C42 C43 C44 176.69(12) . . . . ?
C33 C42 C43 C46 -3.0(2) . . . . ?
C34 C33 C42 C43 -4.4(2) . . . . ?
C35 C30 C31 C32 2.33(17) . . . . ?
C36 N3 C24 C25 -150.28(10) . . . . ?
C36 N3 C24 C29 27.48(15) . . . . ?
C36 N3 C30 C31 -157.28(11) . . . . ?
C36 N3 C30 C35 22.67(15) . . . . ?
C36 C37 C38 C39 -0.36(19) . . . . ?
C37 C36 C41 C40 0.35(18) . . . . ?
C37 C38 C39 C40 0.4(2) . . . . ?
C38 C39 C40 C41 -0.1(2) . . . . ?
C39 C40 C41 C36 -0.3(2) . . . . ?
C41 C36 C37 C38 -0.03(18) . . . . ?
C42 C33 C34 C35 -176.99(12) . . . . ?
C42 C43 C44 O3 -170.52(11) . . . . ?
C42 C43 C44 O4 8.66(19) . . . . ?
C45 O3 C44 O4 -1.86(19) . . . . ?
C45 O3 C44 C43 177.33(11) . . . . ?
C46 C43 C44 O3 9.23(16) . . . . ?
C46 C43 C44 O4 -171.58(13) . . . . ?
